data_1545739
loop_
_publ_author_name
'Jia, Zhi-Long'
'Wang, Yao'
'Zhao, Chuan-Gang'
'Zhang, Xiao-Hai'
'Xu, Peng-Fei'

_publ_section_title
;
 Highly Enantioselective Construction of Hajos-Wiechert Ketone Skeletons
 via an Organocatalytic Vinylogous Michael/Stetter Relay Sequence.
;
_journal_issue 8
_journal_name_full 'Organic letters'
_journal_page_first 2130
_journal_page_last 2133
_journal_paper_doi 10.1021/acs.orglett.7b00767
_journal_volume 19
_journal_year 2017
_chemical_absolute_configuration unk
_chemical_formula_moiety 'C18 H21 N O3'
_chemical_formula_sum 'C18 H21 N O3'
_chemical_formula_weight 299.36
_chemical_name_systematic
;
 ? 
;
_space_group_crystal_system orthorhombic
_space_group_IT_number 19
_space_group_name_Hall 'P 2ac 2ab'
_space_group_name_H-M_alt 'P 21 21 21'
_symmetry_space_group_name_Hall 'P 2ac 2ab'
_symmetry_space_group_name_H-M 'P 21 21 21'
_atom_sites_solution_hydrogens geom
_atom_sites_solution_primary direct
_atom_sites_solution_secondary difmap
_audit_creation_date 2016-11-29
_audit_creation_method
;
Olex2 1.2
(compiled 2016.11.24 svn.r3356 for OlexSys, GUI svn.r5267)
;
_cell_angle_alpha 90.00
_cell_angle_beta 90.00
_cell_angle_gamma 90.00
_cell_formula_units_Z 4
_cell_length_a 6.8548(5)
_cell_length_b 7.4136(9)
_cell_length_c 30.569(3)
_cell_measurement_reflns_used 806
_cell_measurement_temperature 289.63(10)
_cell_measurement_theta_max 24.1410
_cell_measurement_theta_min 3.9880
_cell_volume 1553.5(3)
_computing_cell_refinement
;
CrysAlisPro, Agilent Technologies,
Version 1.171.36.28 (release 01-02-2013 CrysAlis171 .NET)
(compiled Feb  1 2013,16:14:44)
;
_computing_data_collection
;
CrysAlisPro, Agilent Technologies,
Version 1.171.36.28 (release 01-02-2013 CrysAlis171 .NET)
(compiled Feb  1 2013,16:14:44)
;
_computing_data_reduction
;
CrysAlisPro, Agilent Technologies,
Version 1.171.36.28 (release 01-02-2013 CrysAlis171 .NET)
(compiled Feb  1 2013,16:14:44)
;
_computing_molecular_graphics 'Olex2 (Dolomanov et al., 2009)'
_computing_publication_material 'Olex2 (Dolomanov et al., 2009)'
_computing_structure_refinement 'ShelXL (Sheldrick, 2015)'
_computing_structure_solution 'ShelXS (Sheldrick, 2008)'
_diffrn_ambient_temperature 289.63(10)
_diffrn_detector_area_resol_mean 16.0733
_diffrn_measured_fraction_theta_full 0.9948
_diffrn_measured_fraction_theta_max 0.7523
_diffrn_measurement_details
;
#__ type_ start__ end____ width___ exp.time_
  1 omega  -10.00   17.00   1.5000    3.0000
omega____ theta____ kappa____ phi______ frames
    -      -19.5055  -99.0000  -30.0000 18

#__ type_ start__ end____ width___ exp.time_
  2 omega   -1.00   86.00   1.5000    3.0000
omega____ theta____ kappa____ phi______ frames
    -       22.6305   57.0000 -150.0000 58

#__ type_ start__ end____ width___ exp.time_
  3 omega    2.00   36.50   1.5000    3.0000
omega____ theta____ kappa____ phi______ frames
    -       22.6305    0.0000 -150.0000 23
;
_diffrn_measurement_device_type 'SuperNova, Dual, Cu at zero, Eos'
_diffrn_measurement_method '\w scans'
_diffrn_orient_matrix_UB_11 0.0070378000
_diffrn_orient_matrix_UB_12 -0.0440012000
_diffrn_orient_matrix_UB_13 -0.0205483000
_diffrn_orient_matrix_UB_21 -0.0238709000
_diffrn_orient_matrix_UB_22 0.0819298000
_diffrn_orient_matrix_UB_23 -0.0107119000
_diffrn_orient_matrix_UB_31 0.1004599000
_diffrn_orient_matrix_UB_32 0.0224559000
_diffrn_orient_matrix_UB_33 -0.0011022000
_diffrn_radiation_monochromator mirror
_diffrn_radiation_type 'Mo K\a'
_diffrn_radiation_wavelength 0.7107
_diffrn_reflns_av_R_equivalents 0.0362
_diffrn_reflns_av_unetI/netI 0.0678
_diffrn_reflns_limit_h_max 6
_diffrn_reflns_limit_h_min -8
_diffrn_reflns_limit_k_max 3
_diffrn_reflns_limit_k_min -9
_diffrn_reflns_limit_l_max 30
_diffrn_reflns_limit_l_min -37
_diffrn_reflns_number 3807
_diffrn_reflns_theta_full 26.00
_diffrn_reflns_theta_max 26.02
_diffrn_reflns_theta_min 3.40
_diffrn_source 'SuperNova (Mo) X-ray Source'
_exptl_absorpt_coefficient_mu 0.087
_exptl_absorpt_correction_T_max 1.00000
_exptl_absorpt_correction_T_min 0.85774
_exptl_absorpt_correction_type multi-scan
_exptl_absorpt_process_details
;
CrysAlisPro, Agilent Technologies,
Version 1.171.36.28 (release 01-02-2013 CrysAlis171 .NET)
(compiled Feb  1 2013,16:14:44)
Empirical absorption correction using spherical harmonics,
 implemented in SCALE3 ABSPACK scaling algorithm.
;
_exptl_crystal_colour 'clear light colourless'
_exptl_crystal_colour_lustre clear
_exptl_crystal_colour_modifier light
_exptl_crystal_colour_primary colourless
_exptl_crystal_density_diffrn 1.280
_exptl_crystal_density_method 'not measured'
_exptl_crystal_description block
_exptl_crystal_F_000 640
_exptl_crystal_size_max 0.25
_exptl_crystal_size_mid 0.24
_exptl_crystal_size_min 0.05
_refine_diff_density_max 0.228
_refine_diff_density_min -0.223
_refine_diff_density_rms 0.060
_refine_ls_abs_structure_details 'Flack H D (1983), Acta Cryst. A39, 876-881'
_refine_ls_abs_structure_Flack 0(2)
_refine_ls_extinction_method none
_refine_ls_goodness_of_fit_ref 1.097
_refine_ls_hydrogen_treatment constr
_refine_ls_matrix_type full
_refine_ls_number_parameters 200
_refine_ls_number_reflns 2655
_refine_ls_number_restraints 0
_refine_ls_restrained_S_all 1.097
_refine_ls_R_factor_all 0.0784
_refine_ls_R_factor_gt 0.0542
_refine_ls_shift/su_max 0.000
_refine_ls_shift/su_mean 0.000
_refine_ls_structure_factor_coef Fsqd
_refine_ls_weighting_details 'calc w=1/[\s^2^(Fo^2^)+(0.0438P)^2^+0.0000P] where P=(Fo^2^+2Fc^2^)/3'
_refine_ls_weighting_scheme calc
_refine_ls_wR_factor_gt 0.1062
_refine_ls_wR_factor_ref 0.1231
_reflns_number_gt 2014
_reflns_number_total 2655
_reflns_threshold_expression >2sigma(I)
_cod_data_source_file ol7b00767_si_004.cif
_cod_data_source_block jiazhl_1129
_cod_depositor_comments 'Adding full bibliography for 1545739.cif.'
_cod_database_code 1545739
_reflns_odcompleteness_completeness 99.48
_reflns_odcompleteness_iscentric 1
_reflns_odcompleteness_theta 26.32
_olex2_refinement_description
;
1. Fixed Uiso
 At 1.2 times of:
  All C(H) groups, All C(H,H) groups
 At 1.5 times of:
  All O(H) groups
2.a Ternary CH refined with riding coordinates:
 C7(H7), C10(H10), C11(H11)
2.b Secondary CH2 refined with riding coordinates:
 C8(H8A,H8B), C12(H12A,H12B), C13(H13A,H13B), C15(H15A,H15B), C17(H17A,H17B),
 C18(H18A,H18B)
2.c Aromatic/amide H refined with riding coordinates:
 C1(H1), C2(H2), C3(H3A), C4(H4), C5(H5)
2.d Idealised tetrahedral OH refined as rotating group:
 O3(H3)
;
_olex2_date_sample_data_collection 2016-11-29
_olex2_submission_special_instructions 'No special instructions were received'

loop_
_space_group_symop_id
_space_group_symop_operation_xyz
1 'x, y, z'
2 '-x+1/2, -y, z+1/2'
3 'x+1/2, -y+1/2, -z'
4 '-x, y+1/2, -z+1/2'

loop_
_atom_site_label
_atom_site_type_symbol
_atom_site_fract_x
_atom_site_fract_y
_atom_site_fract_z
_atom_site_U_iso_or_equiv
_atom_site_adp_type
_atom_site_occupancy
_atom_site_calc_flag
_atom_site_refinement_flags_posn
O1 O -0.1232(3) -0.8790(4) -0.09997(7) 0.0531(8) Uani 1 d .
O2 O -0.5925(3) -0.4809(3) -0.03066(6) 0.0367(6) Uani 1 d .
O3 O -0.4753(3) -0.1400(3) 0.00885(7) 0.0438(6) Uani 1 d .
H3 H -0.3646 -0.1008 0.0125 0.066 Uiso 1 calc GR
N1 N -0.2557(4) -0.4263(5) -0.10826(9) 0.0558(9) Uani 1 d .
C1 C -0.8196(4) -1.1227(5) -0.20848(10) 0.0446(9) Uani 1 d .
H1 H -0.8721 -1.1827 -0.1845 0.054 Uiso 1 calc R
C2 C -0.9172(5) -1.1264(6) -0.24781(11) 0.0513(10) Uani 1 d .
H2 H -1.0353 -1.1875 -0.2500 0.062 Uiso 1 calc R
C3 C -0.8415(5) -1.0405(5) -0.28392(10) 0.0451(9) Uani 1 d .
H3A H -0.9066 -1.0443 -0.3106 0.054 Uiso 1 calc R
C4 C -0.6679(5) -0.9490(5) -0.27986(10) 0.0455(9) Uani 1 d .
H4 H -0.6156 -0.8901 -0.3040 0.055 Uiso 1 calc R
C5 C -0.5701(5) -0.9434(5) -0.24016(9) 0.0409(9) Uani 1 d .
H5 H -0.4534 -0.8799 -0.2380 0.049 Uiso 1 calc R
C6 C -0.6433(4) -1.0305(5) -0.20391(9) 0.0317(7) Uani 1 d .
C7 C -0.5407(4) -1.0338(5) -0.16020(9) 0.0334(8) Uani 1 d .
H7 H -0.5469 -1.1587 -0.1499 0.040 Uiso 1 calc R
C8 C -0.3231(4) -0.9816(6) -0.16027(10) 0.0444(10) Uani 1 d .
H8A H -0.2426 -1.0842 -0.1681 0.053 Uiso 1 calc R
H8B H -0.2987 -0.8846 -0.1809 0.053 Uiso 1 calc R
C9 C -0.2807(4) -0.9212(5) -0.11416(10) 0.0357(8) Uani 1 d .
C10 C -0.4697(4) -0.9215(5) -0.08817(9) 0.0313(7) Uani 1 d .
H10 H -0.4787 -1.0402 -0.0743 0.038 Uiso 1 calc R
C11 C -0.6307(4) -0.9161(5) -0.12344(9) 0.0316(8) Uani 1 d .
H11 H -0.7497 -0.9731 -0.1123 0.038 Uiso 1 calc R
C12 C -0.6733(4) -0.7219(5) -0.13708(9) 0.0359(8) Uani 1 d .
H12A H -0.5623 -0.6742 -0.1530 0.043 Uiso 1 calc R
H12B H -0.7851 -0.7202 -0.1565 0.043 Uiso 1 calc R
C13 C -0.7146(4) -0.6023(5) -0.09765(9) 0.0383(9) Uani 1 d .
H13A H -0.8269 -0.6489 -0.0820 0.046 Uiso 1 calc R
H13B H -0.7459 -0.4814 -0.1076 0.046 Uiso 1 calc R
C14 C -0.5389(4) -0.5942(5) -0.06656(9) 0.0306(7) Uani 1 d .
C15 C -0.4810(4) -0.7834(4) -0.05148(9) 0.0335(8) Uani 1 d .
H15A H -0.3549 -0.7769 -0.0372 0.040 Uiso 1 calc R
H15B H -0.5751 -0.8247 -0.0300 0.040 Uiso 1 calc R
C16 C -0.3747(4) -0.5016(5) -0.08996(9) 0.0364(8) Uani 1 d .
C17 C -0.4480(4) -0.4679(5) 0.00388(9) 0.0345(8) Uani 1 d .
H17A H -0.3187 -0.4550 -0.0086 0.041 Uiso 1 calc R
H17B H -0.4500 -0.5763 0.0217 0.041 Uiso 1 calc R
C18 C -0.4960(4) -0.3064(5) 0.03142(9) 0.0369(8) Uani 1 d .
H18A H -0.6294 -0.3172 0.0417 0.044 Uiso 1 calc R
H18B H -0.4114 -0.3056 0.0568 0.044 Uiso 1 calc R

loop_
_atom_site_aniso_label
_atom_site_aniso_U_11
_atom_site_aniso_U_22
_atom_site_aniso_U_33
_atom_site_aniso_U_23
_atom_site_aniso_U_13
_atom_site_aniso_U_12
O1 0.0309(11) 0.075(2) 0.0532(14) -0.0078(15) -0.0062(10) 0.0028(13)
O2 0.0312(10) 0.0474(15) 0.0316(10) -0.0121(11) -0.0043(8) 0.0051(11)
O3 0.0366(11) 0.0456(16) 0.0493(12) 0.0063(13) -0.0053(11) -0.0060(13)
N1 0.0667(19) 0.064(3) 0.0364(16) -0.0023(17) 0.0028(15) -0.0194(19)
C1 0.0380(16) 0.057(3) 0.0388(17) 0.0029(19) 0.0027(15) -0.010(2)
C2 0.0427(18) 0.060(3) 0.051(2) -0.002(2) -0.0056(17) -0.016(2)
C3 0.0540(19) 0.045(2) 0.0365(18) -0.0040(18) -0.0043(16) 0.002(2)
C4 0.059(2) 0.043(2) 0.0336(16) 0.0039(17) 0.0035(16) -0.003(2)
C5 0.0444(17) 0.043(2) 0.0354(16) 0.0030(17) 0.0021(14) -0.0088(19)
C6 0.0335(15) 0.0289(19) 0.0326(15) -0.0043(15) 0.0027(13) 0.0023(16)
C7 0.0349(14) 0.031(2) 0.0341(15) -0.0012(15) 0.0043(13) 0.0032(17)
C8 0.0284(14) 0.065(3) 0.0400(17) -0.0117(19) 0.0055(14) 0.0016(19)
C9 0.0293(15) 0.034(2) 0.0442(18) 0.0031(17) -0.0026(14) 0.0049(16)
C10 0.0337(14) 0.0299(18) 0.0302(14) 0.0036(15) 0.0006(13) 0.0011(16)
C11 0.0264(14) 0.038(2) 0.0307(15) 0.0011(15) 0.0001(12) -0.0025(16)
C12 0.0362(16) 0.039(2) 0.0322(15) -0.0009(16) -0.0070(14) 0.0049(17)
C13 0.0324(15) 0.045(2) 0.0374(17) -0.0076(17) -0.0109(13) 0.0102(17)
C14 0.0311(14) 0.0328(19) 0.0280(14) -0.0039(14) -0.0003(12) 0.0033(16)
C15 0.0338(15) 0.038(2) 0.0288(14) 0.0045(15) 0.0001(13) 0.0022(17)
C16 0.0415(16) 0.041(2) 0.0265(15) 0.0016(17) -0.0039(13) -0.0033(18)
C17 0.0321(14) 0.042(2) 0.0294(15) 0.0008(16) -0.0055(13) 0.0031(17)
C18 0.0381(17) 0.045(2) 0.0278(14) -0.0048(16) -0.0009(14) 0.0009(18)

loop_
_atom_type_symbol
_atom_type_description
_atom_type_scat_dispersion_real
_atom_type_scat_dispersion_imag
_atom_type_scat_source
C C 0.0033 0.0016 'International Tables Vol C Tables 4.2.6.8 and 6.1.1.4'
H H 0.0000 0.0000 'International Tables Vol C Tables 4.2.6.8 and 6.1.1.4'
N N 0.0061 0.0033 'International Tables Vol C Tables 4.2.6.8 and 6.1.1.4'
O O 0.0106 0.0060 'International Tables Vol C Tables 4.2.6.8 and 6.1.1.4'

loop_
_geom_angle_atom_site_label_1
_geom_angle_atom_site_label_2
_geom_angle_atom_site_label_3
_geom_angle
C14 O2 C17 115.0(2)
C18 O3 H3 109.5
C2 C1 H1 119.4
C2 C1 C6 121.2(3)
C6 C1 H1 119.4
C1 C2 H2 119.7
C3 C2 C1 120.5(3)
C3 C2 H2 119.7
C2 C3 H3A 120.6
C4 C3 C2 118.8(3)
C4 C3 H3A 120.6
C3 C4 H4 119.6
C3 C4 C5 120.8(3)
C5 C4 H4 119.6
C4 C5 H5 119.5
C6 C5 C4 120.9(3)
C6 C5 H5 119.5
C1 C6 C7 119.0(3)
C5 C6 C1 117.7(3)
C5 C6 C7 123.3(3)
C6 C7 H7 106.3
C6 C7 C8 116.5(2)
C6 C7 C11 116.6(2)
C8 C7 H7 106.3
C8 C7 C11 104.2(2)
C11 C7 H7 106.3
C7 C8 H8A 110.7
C7 C8 H8B 110.7
H8A C8 H8B 108.8
C9 C8 C7 105.1(2)
C9 C8 H8A 110.7
C9 C8 H8B 110.7
O1 C9 C8 125.9(3)
O1 C9 C10 125.2(3)
C8 C9 C10 108.9(2)
C9 C10 H10 106.3
C9 C10 C11 104.1(2)
C9 C10 C15 115.4(3)
C11 C10 H10 106.3
C15 C10 H10 106.3
C15 C10 C11 117.5(2)
C7 C11 H11 110.0
C10 C11 C7 102.0(2)
C10 C11 H11 110.0
C12 C11 C7 114.1(2)
C12 C11 C10 110.6(3)
C12 C11 H11 110.0
C11 C12 H12A 109.3
C11 C12 H12B 109.3
H12A C12 H12B 108.0
C13 C12 C11 111.6(2)
C13 C12 H12A 109.3
C13 C12 H12B 109.3
C12 C13 H13A 109.3
C12 C13 H13B 109.3
C12 C13 C14 111.5(2)
H13A C13 H13B 108.0
C14 C13 H13A 109.3
C14 C13 H13B 109.3
O2 C14 C13 107.2(2)
O2 C14 C15 112.0(2)
O2 C14 C16 106.9(3)
C15 C14 C13 110.7(3)
C16 C14 C13 108.1(2)
C16 C14 C15 111.7(3)
C10 C15 C14 114.1(2)
C10 C15 H15A 108.7
C10 C15 H15B 108.7
C14 C15 H15A 108.7
C14 C15 H15B 108.7
H15A C15 H15B 107.6
N1 C16 C14 177.2(4)
O2 C17 H17A 110.1
O2 C17 H17B 110.1
O2 C17 C18 108.1(2)
H17A C17 H17B 108.4
C18 C17 H17A 110.1
C18 C17 H17B 110.1
O3 C18 C17 113.5(2)
O3 C18 H18A 108.9
O3 C18 H18B 108.9
C17 C18 H18A 108.9
C17 C18 H18B 108.9
H18A C18 H18B 107.7

loop_
_geom_bond_atom_site_label_1
_geom_bond_atom_site_label_2
_geom_bond_distance
O1 C9 1.205(3)
O2 C14 1.430(3)
O2 C17 1.451(3)
O3 H3 0.8200
O3 C18 1.421(4)
N1 C16 1.136(4)
C1 H1 0.9300
C1 C2 1.376(4)
C1 C6 1.395(4)
C2 H2 0.9300
C2 C3 1.376(5)
C3 H3A 0.9300
C3 C4 1.375(5)
C4 H4 0.9300
C4 C5 1.387(4)
C5 H5 0.9300
C5 C6 1.377(4)
C6 C7 1.510(4)
C7 H7 0.9800
C7 C8 1.540(4)
C7 C11 1.551(4)
C8 H8A 0.9700
C8 H8B 0.9700
C8 C9 1.507(4)
C9 C10 1.520(4)
C10 H10 0.9800
C10 C11 1.543(4)
C10 C15 1.520(4)
C11 H11 0.9800
C11 C12 1.527(5)
C12 H12A 0.9700
C12 H12B 0.9700
C12 C13 1.523(4)
C13 H13A 0.9700
C13 H13B 0.9700
C13 C14 1.536(4)
C14 C15 1.529(4)
C14 C16 1.500(4)
C15 H15A 0.9700
C15 H15B 0.9700
C17 H17A 0.9700
C17 H17B 0.9700
C17 C18 1.500(4)
C18 H18A 0.9700
C18 H18B 0.9700

loop_
_geom_torsion_atom_site_label_1
_geom_torsion_atom_site_label_2
_geom_torsion_atom_site_label_3
_geom_torsion_atom_site_label_4
_geom_torsion
O1 C9 C10 C11 160.0(4)
O1 C9 C10 C15 29.7(5)
O2 C14 C15 C10 166.1(2)
O2 C14 C16 N1 -70(7)
O2 C17 C18 O3 -66.2(3)
C1 C2 C3 C4 -0.8(6)
C1 C6 C7 C8 162.1(3)
C1 C6 C7 C11 -74.2(4)
C2 C1 C6 C5 0.0(5)
C2 C1 C6 C7 -178.9(3)
C2 C3 C4 C5 0.2(6)
C3 C4 C5 C6 0.5(6)
C4 C5 C6 C1 -0.6(5)
C4 C5 C6 C7 178.2(3)
C5 C6 C7 C8 -16.7(5)
C5 C6 C7 C11 107.0(4)
C6 C1 C2 C3 0.8(6)
C6 C7 C8 C9 157.2(3)
C6 C7 C11 C10 -168.9(3)
C6 C7 C11 C12 -49.7(4)
C7 C8 C9 O1 175.5(3)
C7 C8 C9 C10 -4.7(4)
C7 C11 C12 C13 -166.4(2)
C8 C7 C11 C10 -39.1(3)
C8 C7 C11 C12 80.1(3)
C8 C9 C10 C11 -19.8(4)
C8 C9 C10 C15 -150.1(3)
C9 C10 C11 C7 35.9(3)
C9 C10 C11 C12 -85.8(3)
C9 C10 C15 C14 82.2(3)
C10 C11 C12 C13 -52.1(3)
C11 C7 C8 C9 27.3(4)
C11 C10 C15 C14 -41.3(4)
C11 C12 C13 C14 61.2(4)
C12 C13 C14 O2 -179.5(3)
C12 C13 C14 C15 -57.0(3)
C12 C13 C14 C16 65.6(4)
C13 C14 C15 C10 46.5(3)
C13 C14 C16 N1 45(7)
C14 O2 C17 C18 163.1(3)
C15 C10 C11 C7 164.9(3)
C15 C10 C11 C12 43.2(3)
C15 C14 C16 N1 167(7)
C16 C14 C15 C10 -74.1(3)
C17 O2 C14 C13 175.7(2)
C17 O2 C14 C15 54.1(3)
C17 O2 C14 C16 -68.5(3)
